data_2215075
loop_
_publ_author_name
'Jian-Ping Liu'
'Yu-Bin Zheng'

_publ_section_title
;
 5-Bromothiophene-2-sulfonic acid
;
_journal_coeditor_code CV2285
_journal_issue 9
_journal_name_full 'Acta Crystallographica Section E'
_journal_page_first o3697
_journal_page_last o3697
_journal_paper_doi 10.1107/S1600536807037208
_journal_volume 63
_journal_year 2007
_chemical_formula_iupac 'C4 H3 Br O3 S2'
_chemical_formula_moiety 'C4 H3 Br O3 S2'
_chemical_formula_sum 'C4 H3 Br O3 S2'
_chemical_formula_weight 243.09
_chemical_name_systematic
;
5-Bromothiophene-2-sulfonic acid
;
_space_group_IT_number 56
_symmetry_cell_setting orthorhombic
_symmetry_space_group_name_Hall '-P 2ab 2ac'
_symmetry_space_group_name_H-M 'P c c n'
_atom_sites_solution_hydrogens geom
_atom_sites_solution_primary direct
_atom_sites_solution_secondary difmap
_audit_creation_method SHELXL97
_cell_angle_alpha 90.00
_cell_angle_beta 90.00
_cell_angle_gamma 90.00
_cell_formula_units_Z 8
_cell_length_a 13.7633(16)
_cell_length_b 14.4540(17)
_cell_length_c 7.7020(9)
_cell_measurement_reflns_used 2560
_cell_measurement_temperature 298(2)
_cell_measurement_theta_max 24.98
_cell_measurement_theta_min 2.81
_cell_volume 1532.2(3)
_computing_cell_refinement 'SAINT (Bruker, 2002)'
_computing_data_collection 'SMART (Bruker, 2002)'
_computing_data_reduction SAINT
_computing_molecular_graphics 'SHELXTL (Bruker, 2002)'
_computing_publication_material SHELXL97
_computing_structure_refinement 'SHELXL97 (Sheldrick, 1997)'
_computing_structure_solution 'SHELXS97 (Sheldrick, 1997)'
_diffrn_ambient_temperature 298(2)
_diffrn_measured_fraction_theta_full 0.999
_diffrn_measured_fraction_theta_max 0.999
_diffrn_measurement_device_type 'Bruker APEX area-detector'
_diffrn_measurement_method '\f and \w'
_diffrn_radiation_monochromator graphite
_diffrn_radiation_source 'fine-focus sealed tube'
_diffrn_radiation_type MoK\a
_diffrn_radiation_wavelength 0.71073
_diffrn_reflns_av_R_equivalents 0.0345
_diffrn_reflns_av_sigmaI/netI 0.0290
_diffrn_reflns_limit_h_max 13
_diffrn_reflns_limit_h_min -16
_diffrn_reflns_limit_k_max 17
_diffrn_reflns_limit_k_min -17
_diffrn_reflns_limit_l_max 9
_diffrn_reflns_limit_l_min -9
_diffrn_reflns_number 7333
_diffrn_reflns_theta_full 25.02
_diffrn_reflns_theta_max 25.02
_diffrn_reflns_theta_min 2.04
_diffrn_standards_number 0
_exptl_absorpt_coefficient_mu 5.853
_exptl_absorpt_correction_T_max 0.5002
_exptl_absorpt_correction_T_min 0.2410
_exptl_absorpt_correction_type multi-scan
_exptl_absorpt_process_details '(SADABS; Bruker, 2002)'
_exptl_crystal_colour colourless
_exptl_crystal_density_diffrn 2.108
_exptl_crystal_density_method 'not measured'
_exptl_crystal_description prism
_exptl_crystal_F_000 944
_exptl_crystal_size_max 0.32
_exptl_crystal_size_mid 0.21
_exptl_crystal_size_min 0.12
_refine_diff_density_max 1.283
_refine_diff_density_min -1.215
_refine_ls_extinction_coef 0.0100(13)
_refine_ls_extinction_expression Fc^*^=kFc[1+0.001xFc^2^\l^3^/sin(2\q)]^-1/4^
_refine_ls_extinction_method 'SHELXL97 (Sheldrick, 1997)'
_refine_ls_goodness_of_fit_ref 1.081
_refine_ls_hydrogen_treatment constr
_refine_ls_matrix_type full
_refine_ls_number_parameters 93
_refine_ls_number_reflns 1347
_refine_ls_number_restraints 0
_refine_ls_restrained_S_all 1.081
_refine_ls_R_factor_all 0.0554
_refine_ls_R_factor_gt 0.0502
_refine_ls_shift/su_max 0.000
_refine_ls_shift/su_mean 0.000
_refine_ls_structure_factor_coef Fsqd
_refine_ls_weighting_details 'calc w = 1/[\s^2^(Fo^2^)+(0.0718P)^2^+4.907P] where P=(Fo^2^+2Fc^2^)/3'
_refine_ls_weighting_scheme calc
_refine_ls_wR_factor_gt 0.1288
_refine_ls_wR_factor_ref 0.1337
_reflns_number_gt 1191
_reflns_number_total 1347
_reflns_threshold_expression I>2\s(I)
_cod_data_source_file cv2285.cif
_cod_data_source_block I
_cod_database_code 2215075
_cod_database_fobs_code 2215075

loop_
_symmetry_equiv_pos_as_xyz
'x, y, z'
'-x+1/2, -y+1/2, z'
'-x, y+1/2, -z+1/2'
'x+1/2, -y, -z+1/2'
'-x, -y, -z'
'x-1/2, y-1/2, -z'
'x, -y-1/2, z-1/2'
'-x-1/2, y, z-1/2'

loop_
_atom_site_type_symbol
_atom_site_label
_atom_site_fract_x
_atom_site_fract_y
_atom_site_fract_z
_atom_site_U_iso_or_equiv
_atom_site_adp_type
_atom_site_calc_flag
_atom_site_refinement_flags
_atom_site_occupancy
Br Br1 1.17226(5) 0.61516(5) 1.03375(11) 0.0594(4) Uani d . 1
S S1 1.06565(9) 0.80207(10) 0.9827(2) 0.0412(4) Uani d . 1
S S2 0.88696(9) 0.91154(8) 0.88437(17) 0.0346(4) Uani d . 1
O O1 0.8001(3) 0.8886(3) 0.7904(6) 0.0457(10) Uani d . 1
O O2 0.9573(3) 0.9723(2) 0.8092(5) 0.0395(9) Uani d . 1
O O3 0.8528(3) 0.9585(3) 1.0626(5) 0.0459(10) Uani d . 1
H H3 0.8073 0.9291 1.1034 0.069 Uiso calc R 1
C C1 1.0605(4) 0.6842(4) 0.9861(7) 0.0366(12) Uani d . 1
C C2 0.9721(4) 0.6498(4) 0.9457(7) 0.0405(12) Uani d . 1
H H2 0.9574 0.5870 0.9417 0.049 Uiso calc R 1
C C3 0.9050(4) 0.7209(4) 0.9103(7) 0.0377(11) Uani d . 1
H H3A 0.8404 0.7105 0.8809 0.045 Uiso calc R 1
C C4 0.9452(3) 0.8064(3) 0.9237(6) 0.0296(10) Uani d . 1

loop_
_atom_site_aniso_label
_atom_site_aniso_U_11
_atom_site_aniso_U_22
_atom_site_aniso_U_33
_atom_site_aniso_U_12
_atom_site_aniso_U_13
_atom_site_aniso_U_23
Br1 0.0396(5) 0.0554(5) 0.0834(6) 0.0193(3) -0.0019(3) 0.0086(3)
S1 0.0220(7) 0.0379(8) 0.0637(9) -0.0003(5) -0.0064(5) 0.0044(6)
S2 0.0294(7) 0.0336(7) 0.0408(7) -0.0015(5) -0.0021(5) 0.0069(5)
O1 0.0268(19) 0.051(2) 0.059(3) -0.0032(16) -0.0157(18) 0.0120(19)
O2 0.0332(19) 0.0395(19) 0.046(2) -0.0060(15) 0.0035(16) 0.0103(16)
O3 0.038(2) 0.048(2) 0.052(2) 0.0015(18) 0.0066(18) -0.0026(19)
C1 0.034(3) 0.035(3) 0.040(3) 0.009(2) 0.001(2) 0.001(2)
C2 0.042(3) 0.032(3) 0.048(3) 0.001(2) -0.001(2) -0.002(2)
C3 0.029(3) 0.037(3) 0.047(3) -0.004(2) -0.005(2) -0.001(2)
C4 0.021(2) 0.033(3) 0.035(3) -0.0014(18) -0.0023(18) 0.003(2)

loop_
_atom_type_symbol
_atom_type_description
_atom_type_scat_dispersion_real
_atom_type_scat_dispersion_imag
_atom_type_scat_source
C C 0.0033 0.0016 'International Tables Vol C Tables 4.2.6.8 and 6.1.1.4'
H H 0.0000 0.0000 'International Tables Vol C Tables 4.2.6.8 and 6.1.1.4'
O O 0.0106 0.0060 'International Tables Vol C Tables 4.2.6.8 and 6.1.1.4'
S S 0.1246 0.1234 'International Tables Vol C Tables 4.2.6.8 and 6.1.1.4'
Br Br -0.2901 2.4595 'International Tables Vol C Tables 4.2.6.8 and 6.1.1.4'

loop_
_geom_angle_atom_site_label_1
_geom_angle_atom_site_label_2
_geom_angle_atom_site_label_3
_geom_angle
C1 S1 C4 90.0(3)
O2 S2 O1 120.1(2)
O2 S2 O3 106.6(2)
O1 S2 O3 106.6(2)
O2 S2 C4 107.1(2)
O1 S2 C4 105.6(2)
O3 S2 C4 110.8(2)
S2 O3 H3 109.5
C2 C1 S1 113.7(4)
C2 C1 Br1 126.1(4)
S1 C1 Br1 120.1(3)
C1 C2 C3 111.5(5)
C1 C2 H2 124.3
C3 C2 H2 124.3
C4 C3 C2 112.5(5)
C4 C3 H3A 123.8
C2 C3 H3A 123.8
C3 C4 S1 112.3(4)
C3 C4 S2 126.3(4)
S1 C4 S2 121.4(3)

loop_
_geom_bond_atom_site_label_1
_geom_bond_atom_site_label_2
_geom_bond_distance
Br1 C1 1.870(5)
S1 C1 1.705(5)
S1 C4 1.720(5)
S2 O2 1.429(4)
S2 O1 1.437(4)
S2 O3 1.602(4)
S2 C4 1.745(5)
O3 H3 0.8200
C1 C2 1.351(8)
C2 C3 1.409(7)
C2 H2 0.9300
C3 C4 1.358(7)
C3 H3A 0.9300

loop_
_geom_hbond_atom_site_label_D
_geom_hbond_atom_site_label_H
_geom_hbond_atom_site_label_A
_geom_hbond_site_symmetry_A
_geom_hbond_distance_DH
_geom_hbond_distance_HA
_geom_hbond_distance_DA
_geom_hbond_angle_DHA
O3 H3 O1 8_756 0.82 2.14 2.920(5) 158

loop_
_geom_torsion_atom_site_label_1
_geom_torsion_atom_site_label_2
_geom_torsion_atom_site_label_3
_geom_torsion_atom_site_label_4
_geom_torsion
C4 S1 C1 C2 -0.3(4)
C4 S1 C1 Br1 177.3(3)
S1 C1 C2 C3 0.0(6)
Br1 C1 C2 C3 -177.5(4)
C1 C2 C3 C4 0.5(7)
C2 C3 C4 S1 -0.8(6)
C2 C3 C4 S2 178.2(4)
C1 S1 C4 C3 0.6(4)
C1 S1 C4 S2 -178.4(3)
O2 S2 C4 C3 -144.9(5)
O1 S2 C4 C3 -15.8(5)
O3 S2 C4 C3 99.3(5)
O2 S2 C4 S1 34.0(4)
O1 S2 C4 S1 163.1(3)
O3 S2 C4 S1 -81.8(3)

loop_
_cod_related_entry_id
_cod_related_entry_database
_cod_related_entry_code
1 ChemSpider 8258656
